data_2225783
loop_
_publ_author_name
'Sun, Ting'
'Li, Gong-Chun'
'Li, Jing'
'Yang, Feng-Ling'

_publ_section_title
;
 1-Benzoyl-4-(2-nitrophenyl)semicarbazide
;
_journal_coeditor_code BT5244
_journal_issue 5
_journal_name_full 'Acta Crystallographica Section E'
_journal_page_first o1113
_journal_paper_doi 10.1107/S1600536810013048
_journal_volume 66
_journal_year 2010
_chemical_formula_iupac 'C14 H12 N4 O4'
_chemical_formula_moiety 'C14 H12 N4 O4'
_chemical_formula_sum 'C14 H12 N4 O4'
_chemical_formula_weight 300.28
_chemical_name_systematic
;
1-Benzoyl-4-(2-nitrophenyl)semicarbazide
;
_space_group_IT_number 7
_symmetry_cell_setting monoclinic
_symmetry_space_group_name_Hall 'P -2yc'
_symmetry_space_group_name_H-M 'P 1 c 1'
_atom_sites_solution_hydrogens geom
_atom_sites_solution_primary direct
_atom_sites_solution_secondary difmap
_cell_angle_alpha 90.00
_cell_angle_beta 97.954(7)
_cell_angle_gamma 90.00
_cell_formula_units_Z 2
_cell_length_a 4.655(2)
_cell_length_b 15.020(7)
_cell_length_c 10.005(5)
_cell_measurement_reflns_used 2582
_cell_measurement_temperature 113(2)
_cell_measurement_theta_max 27.9
_cell_measurement_theta_min 1.4
_cell_volume 692.8(6)
_computing_cell_refinement 'CrystalClear (Rigaku/MSC, 2005)'
_computing_data_collection 'CrystalClear (Rigaku/MSC, 2005)'
_computing_data_reduction 'CrystalClear (Rigaku/MSC, 2005)'
_computing_molecular_graphics 'XP (Sheldrick, 2008)'
_computing_publication_material 'SHELXL97 (Sheldrick, 2008)'
_computing_structure_refinement 'SHELXL97 (Sheldrick, 2008)'
_computing_structure_solution 'SHELXS97 (Sheldrick, 2008)'
_diffrn_ambient_temperature 113(2)
_diffrn_detector_area_resol_mean 14.68
_diffrn_measured_fraction_theta_full 0.999
_diffrn_measured_fraction_theta_max 0.999
_diffrn_measurement_device_type 'Rigaku Saturn 724 CCD area-detector'
_diffrn_measurement_method '\w and \f scans'
_diffrn_radiation_monochromator graphite
_diffrn_radiation_source 'fine-focus sealed tube'
_diffrn_radiation_type MoK\a
_diffrn_radiation_wavelength 0.71073
_diffrn_reflns_av_R_equivalents 0.0332
_diffrn_reflns_av_sigmaI/netI 0.0418
_diffrn_reflns_limit_h_max 6
_diffrn_reflns_limit_h_min -4
_diffrn_reflns_limit_k_max 19
_diffrn_reflns_limit_k_min -16
_diffrn_reflns_limit_l_max 12
_diffrn_reflns_limit_l_min -13
_diffrn_reflns_number 5816
_diffrn_reflns_theta_full 27.86
_diffrn_reflns_theta_max 27.86
_diffrn_reflns_theta_min 1.36
_diffrn_standards_decay_% 0
_diffrn_standards_interval_count 0
_diffrn_standards_interval_time 0
_diffrn_standards_number 0
_exptl_absorpt_coefficient_mu 0.109
_exptl_absorpt_correction_T_max 0.9871
_exptl_absorpt_correction_T_min 0.9786
_exptl_absorpt_correction_type multi-scan
_exptl_absorpt_process_details '(CrystalClear; Rigaku/MSC, 2005)'
_exptl_crystal_colour colorless
_exptl_crystal_density_diffrn 1.439
_exptl_crystal_density_method 'not measured'
_exptl_crystal_description prism
_exptl_crystal_F_000 312
_exptl_crystal_size_max 0.20
_exptl_crystal_size_mid 0.16
_exptl_crystal_size_min 0.12
_refine_diff_density_max 0.166
_refine_diff_density_min -0.159
_refine_ls_extinction_coef 0.044(4)
_refine_ls_extinction_expression Fc^*^=kFc[1+0.001xFc^2^\l^3^/sin(2\q)]^-1/4^
_refine_ls_extinction_method 'SHELXL97 (Sheldrick, 2008)'
_refine_ls_goodness_of_fit_ref 0.962
_refine_ls_hydrogen_treatment mixed
_refine_ls_matrix_type full
_refine_ls_number_parameters 212
_refine_ls_number_reflns 1652
_refine_ls_number_restraints 2
_refine_ls_restrained_S_all 0.961
_refine_ls_R_factor_all 0.0342
_refine_ls_R_factor_gt 0.0280
_refine_ls_shift/su_max 0.007
_refine_ls_shift/su_mean 0.001
_refine_ls_structure_factor_coef Fsqd
_refine_ls_weighting_details 'calc w=1/[\s^2^(Fo^2^)+(0.0305P)^2^] where P=(Fo^2^+2Fc^2^)/3'
_refine_ls_weighting_scheme calc
_refine_ls_wR_factor_gt 0.0568
_refine_ls_wR_factor_ref 0.0587
_reflns_number_gt 1383
_reflns_number_total 1652
_reflns_threshold_expression I>2\s(I)
_cod_data_source_file bt5244.cif
_cod_data_source_block I
_cod_original_cell_volume 692.9(5)
_cod_original_sg_symbol_H-M 'P c'
_cod_database_code 2225783
_cod_database_fobs_code 2225783

loop_
_symmetry_equiv_pos_as_xyz
'x, y, z'
'x, -y, z+1/2'

loop_
_atom_site_type_symbol
_atom_site_label
_atom_site_fract_x
_atom_site_fract_y
_atom_site_fract_z
_atom_site_U_iso_or_equiv
_atom_site_adp_type
_atom_site_calc_flag
_atom_site_refinement_flags
_atom_site_occupancy
_atom_site_disorder_assembly
_atom_site_disorder_group
O O1 0.4760(3) -0.01804(9) 0.99297(16) 0.0318(4) Uani d . 1 . .
O O2 0.4185(3) 0.12193(9) 1.02923(16) 0.0305(4) Uani d . 1 . .
O O3 1.1178(3) 0.32395(8) 0.92954(15) 0.0224(3) Uani d . 1 . .
O O4 0.8286(3) 0.48594(9) 0.76324(14) 0.0256(3) Uani d . 1 . .
N N1 0.6951(4) 0.24346(11) 0.90518(17) 0.0191(4) Uani d . 1 . .
H H1 0.539(5) 0.2410(13) 0.936(2) 0.021(6) Uiso d . 1 . .
N N2 0.6976(4) 0.38858(10) 0.97176(17) 0.0172(3) Uani d . 1 . .
H H2A 0.523(5) 0.3870(12) 0.958(2) 0.014(5) Uiso d . 1 . .
N N3 0.8310(3) 0.47099(10) 0.98749(17) 0.0183(3) Uani d . 1 . .
H H3A 0.853(5) 0.4899(15) 1.073(2) 0.031(6) Uiso d . 1 . .
N N4 0.5259(3) 0.06040(10) 0.97133(17) 0.0220(4) Uani d . 1 . .
C C1 0.7987(3) 0.16832(12) 0.8453(2) 0.0169(4) Uani d . 1 . .
C C2 0.7208(4) 0.08059(13) 0.8735(2) 0.0186(4) Uani d . 1 . .
C C3 0.8283(4) 0.00766(13) 0.8095(2) 0.0238(5) Uani d . 1 . .
H H3 0.7730 -0.0509 0.8310 0.029 Uiso calc R 1 . .
C C4 1.0138(4) 0.02023(13) 0.7156(2) 0.0244(5) Uani d . 1 . .
H H4 1.0907 -0.0293 0.6734 0.029 Uiso calc R 1 . .
C C5 1.0872(4) 0.10670(13) 0.6832(2) 0.0228(4) Uani d . 1 . .
H H5 1.2108 0.1160 0.6165 0.027 Uiso calc R 1 . .
C C6 0.9833(4) 0.17889(12) 0.7465(2) 0.0181(4) Uani d . 1 . .
H H6 1.0377 0.2372 0.7229 0.022 Uiso calc R 1 . .
C C7 0.8559(4) 0.31947(12) 0.93330(19) 0.0165(4) Uani d . 1 . .
C C8 0.9025(4) 0.51379(12) 0.8784(2) 0.0189(4) Uani d . 1 . .
C C9 1.0848(4) 0.59575(12) 0.9075(2) 0.0202(4) Uani d . 1 . .
C C10 1.2623(4) 0.60775(13) 1.0298(2) 0.0228(4) Uani d . 1 . .
H H10 1.2638 0.5648 1.0996 0.027 Uiso calc R 1 . .
C C11 1.4379(4) 0.68291(13) 1.0494(2) 0.0297(5) Uani d . 1 . .
H H11 1.5598 0.6910 1.1328 0.036 Uiso calc R 1 . .
C C12 1.4367(5) 0.74538(13) 0.9493(3) 0.0337(5) Uani d . 1 . .
H H12 1.5576 0.7964 0.9636 0.040 Uiso calc R 1 . .
C C13 1.2588(5) 0.73400(15) 0.8273(3) 0.0404(6) Uani d . 1 . .
H H13 1.2560 0.7776 0.7583 0.048 Uiso calc R 1 . .
C C14 1.0851(5) 0.65894(14) 0.8064(2) 0.0339(5) Uani d . 1 . .
H H14 0.9656 0.6507 0.7224 0.041 Uiso calc R 1 . .

loop_
_atom_site_aniso_label
_atom_site_aniso_U_11
_atom_site_aniso_U_22
_atom_site_aniso_U_33
_atom_site_aniso_U_12
_atom_site_aniso_U_13
_atom_site_aniso_U_23
O1 0.0371(9) 0.0231(8) 0.0370(10) -0.0064(6) 0.0116(7) 0.0067(7)
O2 0.0351(8) 0.0255(8) 0.0349(10) 0.0007(7) 0.0189(7) 0.0013(7)
O3 0.0137(6) 0.0229(7) 0.0310(8) -0.0021(5) 0.0050(5) -0.0033(6)
O4 0.0360(8) 0.0254(7) 0.0149(8) -0.0060(6) 0.0018(6) -0.0025(6)
N1 0.0144(8) 0.0190(8) 0.0256(10) -0.0022(6) 0.0089(7) -0.0017(7)
N2 0.0137(8) 0.0160(8) 0.0223(9) -0.0024(6) 0.0036(6) -0.0027(7)
N3 0.0224(8) 0.0174(8) 0.0156(9) -0.0034(6) 0.0045(6) -0.0038(7)
N4 0.0203(8) 0.0228(9) 0.0224(10) -0.0023(7) 0.0007(7) 0.0040(7)
C1 0.0114(9) 0.0190(9) 0.0196(11) -0.0001(7) -0.0002(7) -0.0003(8)
C2 0.0158(9) 0.0210(9) 0.0185(10) -0.0010(7) 0.0011(7) 0.0002(8)
C3 0.0229(10) 0.0180(9) 0.0295(12) 0.0005(8) 0.0002(8) -0.0009(8)
C4 0.0233(10) 0.0219(10) 0.0281(12) 0.0034(8) 0.0038(8) -0.0063(9)
C5 0.0191(10) 0.0281(11) 0.0217(11) -0.0005(8) 0.0043(8) -0.0013(9)
C6 0.0150(8) 0.0198(10) 0.0199(11) -0.0006(7) 0.0033(7) 0.0012(8)
C7 0.0166(9) 0.0201(9) 0.0130(10) -0.0006(7) 0.0024(7) 0.0018(7)
C8 0.0205(10) 0.0182(9) 0.0181(10) 0.0011(7) 0.0033(7) -0.0001(8)
C9 0.0241(10) 0.0174(9) 0.0201(10) -0.0005(8) 0.0066(8) -0.0016(8)
C10 0.0245(10) 0.0216(10) 0.0228(11) -0.0028(8) 0.0055(8) -0.0010(8)
C11 0.0263(11) 0.0307(11) 0.0324(13) -0.0058(9) 0.0049(9) -0.0086(10)
C12 0.0414(13) 0.0227(11) 0.0395(15) -0.0104(9) 0.0148(10) -0.0086(10)
C13 0.0603(16) 0.0267(12) 0.0353(16) -0.0126(11) 0.0107(12) 0.0065(10)
C14 0.0503(13) 0.0265(11) 0.0238(13) -0.0079(10) 0.0012(10) 0.0028(9)

loop_
_atom_type_symbol
_atom_type_description
_atom_type_scat_dispersion_real
_atom_type_scat_dispersion_imag
_atom_type_scat_source
C C 0.0033 0.0000 'International Tables Vol C Tables 4.2.6.8 and 6.1.1.4'
H H 0.0000 0.0000 'International Tables Vol C Tables 4.2.6.8 and 6.1.1.4'
N N 0.0061 0.0000 'International Tables Vol C Tables 4.2.6.8 and 6.1.1.4'
O O 0.0106 0.0000 'International Tables Vol C Tables 4.2.6.8 and 6.1.1.4'

loop_
_geom_angle_atom_site_label_1
_geom_angle_atom_site_label_2
_geom_angle_atom_site_label_3
_geom_angle_site_symmetry_1
_geom_angle_site_symmetry_3
_geom_angle
_geom_angle_publ_flag
C7 N1 C1 . . 123.34(16) ?
C7 N1 H1 . . 116.3(14) ?
C1 N1 H1 . . 119.8(14) ?
C7 N2 N3 . . 117.57(16) ?
C7 N2 H2A . . 120.0(14) ?
N3 N2 H2A . . 118.2(13) ?
C8 N3 N2 . . 119.45(16) ?
C8 N3 H3A . . 128.0(15) ?
N2 N3 H3A . . 112.5(15) ?
O1 N4 O2 . . 122.58(17) ?
O1 N4 C2 . . 118.03(17) ?
O2 N4 C2 . . 119.39(15) ?
N1 C1 C6 . . 119.49(16) ?
N1 C1 C2 . . 123.91(16) ?
C6 C1 C2 . . 116.54(16) ?
C3 C2 C1 . . 121.65(18) ?
C3 C2 N4 . . 116.19(16) ?
C1 C2 N4 . . 122.16(16) ?
C4 C3 C2 . . 120.32(19) ?
C4 C3 H3 . . 119.8 ?
C2 C3 H3 . . 119.8 ?
C3 C4 C5 . . 119.01(19) ?
C3 C4 H4 . . 120.5 ?
C5 C4 H4 . . 120.5 ?
C6 C5 C4 . . 120.9(2) ?
C6 C5 H5 . . 119.5 ?
C4 C5 H5 . . 119.5 ?
C5 C6 C1 . . 121.51(18) ?
C5 C6 H6 . . 119.2 ?
C1 C6 H6 . . 119.2 ?
O3 C7 N2 . . 123.16(16) ?
O3 C7 N1 . . 123.73(17) ?
N2 C7 N1 . . 113.05(15) ?
O4 C8 N3 . . 121.89(17) ?
O4 C8 C9 . . 122.59(17) ?
N3 C8 C9 . . 115.49(17) ?
C14 C9 C10 . . 119.50(18) ?
C14 C9 C8 . . 118.53(18) ?
C10 C9 C8 . . 121.90(17) ?
C9 C10 C11 . . 119.69(19) ?
C9 C10 H10 . . 120.2 ?
C11 C10 H10 . . 120.2 ?
C12 C11 C10 . . 120.6(2) ?
C12 C11 H11 . . 119.7 ?
C10 C11 H11 . . 119.7 ?
C11 C12 C13 . . 120.0(2) ?
C11 C12 H12 . . 120.0 ?
C13 C12 H12 . . 120.0 ?
C14 C13 C12 . . 119.8(2) ?
C14 C13 H13 . . 120.1 ?
C12 C13 H13 . . 120.1 ?
C13 C14 C9 . . 120.4(2) ?
C13 C14 H14 . . 119.8 ?
C9 C14 H14 . . 119.8 ?

loop_
_geom_bond_atom_site_label_1
_geom_bond_atom_site_label_2
_geom_bond_site_symmetry_2
_geom_bond_distance
_geom_bond_publ_flag
O1 N4 . 1.226(2) ?
O2 N4 . 1.233(2) ?
O3 C7 . 1.227(2) ?
O4 C8 . 1.229(2) ?
N1 C7 . 1.373(2) ?
N1 C1 . 1.395(2) ?
N1 H1 . 0.83(2) ?
N2 C7 . 1.359(2) ?
N2 N3 . 1.384(2) ?
N2 H2A . 0.80(2) ?
N3 C8 . 1.348(3) ?
N3 H3A . 0.90(2) ?
N4 C2 . 1.456(3) ?
C1 C6 . 1.405(3) ?
C1 C2 . 1.406(3) ?
C2 C3 . 1.396(3) ?
C3 C4 . 1.374(3) ?
C3 H3 . 0.9500 ?
C4 C5 . 1.393(3) ?
C4 H4 . 0.9500 ?
C5 C6 . 1.377(3) ?
C5 H5 . 0.9500 ?
C6 H6 . 0.9500 ?
C8 C9 . 1.500(3) ?
C9 C14 . 1.387(3) ?
C9 C10 . 1.390(3) ?
C10 C11 . 1.392(3) ?
C10 H10 . 0.9500 ?
C11 C12 . 1.371(3) ?
C11 H11 . 0.9500 ?
C12 C13 . 1.388(3) ?
C12 H12 . 0.9500 ?
C13 C14 . 1.386(3) ?
C13 H13 . 0.9500 ?
C14 H14 . 0.9500 ?

loop_
_geom_hbond_atom_site_label_D
_geom_hbond_atom_site_label_H
_geom_hbond_atom_site_label_A
_geom_hbond_site_symmetry_A
_geom_hbond_distance_DH
_geom_hbond_distance_HA
_geom_hbond_distance_DA
_geom_hbond_angle_DHA
N2 H2A O3 1_455 0.80(2) 2.10(2) 2.844(2) 154.8(18)
N3 H3A O4 2_565 0.90(2) 1.95(2) 2.835(2) 167(2)
N1 H1 O2 . 0.83(2) 2.13(2) 2.640(2) 119.8(17)
N1 H1 O3 1_455 0.83(2) 2.32(2) 2.987(2) 138.7(19)

loop_
_geom_torsion_atom_site_label_1
_geom_torsion_atom_site_label_2
_geom_torsion_atom_site_label_3
_geom_torsion_atom_site_label_4
_geom_torsion_site_symmetry_1
_geom_torsion_site_symmetry_2
_geom_torsion_site_symmetry_3
_geom_torsion_site_symmetry_4
_geom_torsion
_geom_torsion_publ_flag
C7 N2 N3 C8 . . . . 67.4(2) ?
C7 N1 C1 C6 . . . . -35.8(3) ?
C7 N1 C1 C2 . . . . 146.84(18) ?
N1 C1 C2 C3 . . . . 179.25(18) ?
C6 C1 C2 C3 . . . . 1.8(2) ?
N1 C1 C2 N4 . . . . -1.2(2) ?
C6 C1 C2 N4 . . . . -178.62(16) ?
O1 N4 C2 C3 . . . . 1.8(2) ?
O2 N4 C2 C3 . . . . -178.46(17) ?
O1 N4 C2 C1 . . . . -177.80(17) ?
O2 N4 C2 C1 . . . . 2.0(2) ?
C1 C2 C3 C4 . . . . -0.4(3) ?
N4 C2 C3 C4 . . . . 180.00(16) ?
C2 C3 C4 C5 . . . . -1.4(3) ?
C3 C4 C5 C6 . . . . 1.8(3) ?
C4 C5 C6 C1 . . . . -0.4(3) ?
N1 C1 C6 C5 . . . . -178.97(17) ?
C2 C1 C6 C5 . . . . -1.4(3) ?
N3 N2 C7 O3 . . . . 10.0(3) ?
N3 N2 C7 N1 . . . . -172.79(16) ?
C1 N1 C7 O3 . . . . -12.5(3) ?
C1 N1 C7 N2 . . . . 170.32(17) ?
N2 N3 C8 O4 . . . . 7.0(3) ?
N2 N3 C8 C9 . . . . -171.28(16) ?
O4 C8 C9 C14 . . . . 23.4(3) ?
N3 C8 C9 C14 . . . . -158.26(18) ?
O4 C8 C9 C10 . . . . -153.41(19) ?
N3 C8 C9 C10 . . . . 24.9(2) ?
C14 C9 C10 C11 . . . . 0.0(3) ?
C8 C9 C10 C11 . . . . 176.84(17) ?
C9 C10 C11 C12 . . . . 0.2(3) ?
C10 C11 C12 C13 . . . . 0.1(3) ?
C11 C12 C13 C14 . . . . -0.7(4) ?
C12 C13 C14 C9 . . . . 1.0(4) ?
C10 C9 C14 C13 . . . . -0.6(3) ?
C8 C9 C14 C13 . . . . -177.6(2) ?

loop_
_cod_related_entry_id
_cod_related_entry_database
_cod_related_entry_code
1 ChemSpider 24744859
